data_2013031
loop_
_publ_author_name
'Ackers, Brian'
'Blake, Alexander J.'
'Hill, Stuart J.'
'Hubberstey, Peter'

_publ_section_title
;
 3,6-Di(thiophen-2-yl)pyridazine
;
_journal_issue 11
_journal_name_full 'Acta Crystallographica Section C'
_journal_page_first o640
_journal_page_last o641
_journal_paper_doi 10.1107/S0108270102016037
_journal_volume 58
_journal_year 2002
_chemical_formula_moiety 'C12 H8 N2 S2'
_chemical_formula_sum 'C12 H8 N2 S2'
_chemical_formula_weight 244.32
_chemical_name_common 3,6-Bis(thiophen-2-yl)pyridazine
_chemical_name_systematic
;
3,6-Bis(thiophen-2-yl)pyridazine
;
_space_group_IT_number 19
_symmetry_cell_setting orthorhombic
_symmetry_space_group_name_Hall 'P 2ac 2ab'
_symmetry_space_group_name_H-M 'P 21 21 21'
_atom_sites_solution_hydrogens geom
_atom_sites_solution_primary direct
_audit_creation_method SHELXL97
_cell_angle_alpha 90
_cell_angle_beta 90
_cell_angle_gamma 90
_cell_formula_units_Z 4
_cell_length_a 5.6862(4)
_cell_length_b 13.0264(8)
_cell_length_c 15.563(2)
_cell_measurement_reflns_used 29
_cell_measurement_temperature 298(2)
_cell_measurement_theta_max 35.0
_cell_measurement_theta_min 26.3
_cell_volume 1152.76(18)
_computing_cell_refinement STADI4
_computing_data_collection 'STADI4 (Stoe & Cie, 1995)'
_computing_data_reduction 'X-RED (Stoe & Cie, 1995)'
_computing_molecular_graphics 'SHELXTL (Bruker, 1998) and CAMERON (Watkin et al., 1996)'
_computing_publication_material 'SHELXL97 and PLATON (Spek, 2002)'
_computing_structure_refinement 'SHELXL97 (Sheldrick, 1997)'
_computing_structure_solution 'SIR92 (Altomare et al., 1994)'
_diffrn_ambient_temperature 298(2)
_diffrn_measured_fraction_theta_full 1.00
_diffrn_measured_fraction_theta_max 1.00
_diffrn_measurement_device_type 'Stoe STADI4 four-circle'
_diffrn_measurement_method \w/\q
_diffrn_radiation_monochromator graphite
_diffrn_radiation_source 'fine-focus sealed tube'
_diffrn_radiation_type MoK\a
_diffrn_radiation_wavelength 0.71073
_diffrn_reflns_av_R_equivalents 0.012
_diffrn_reflns_av_sigmaI/netI 0.015
_diffrn_reflns_limit_h_max 6
_diffrn_reflns_limit_h_min -6
_diffrn_reflns_limit_k_max 15
_diffrn_reflns_limit_k_min -15
_diffrn_reflns_limit_l_max 18
_diffrn_reflns_limit_l_min 0
_diffrn_reflns_number 3064
_diffrn_reflns_theta_full 25.0
_diffrn_reflns_theta_max 25.0
_diffrn_reflns_theta_min 2.62
_diffrn_standards_decay_% 6
_diffrn_standards_interval_time 60
_diffrn_standards_number 3
_exptl_absorpt_coefficient_mu 0.432
_exptl_absorpt_correction_type none
_exptl_crystal_colour yellow
_exptl_crystal_density_diffrn 1.408
_exptl_crystal_density_meas ?
_exptl_crystal_density_method 'not measured'
_exptl_crystal_description tablet
_exptl_crystal_F_000 504
_exptl_crystal_size_max 0.68
_exptl_crystal_size_mid 0.51
_exptl_crystal_size_min 0.39
_refine_diff_density_max 0.16
_refine_diff_density_min -0.21
_refine_ls_abs_structure_details 'Flack (1983)'
_refine_ls_abs_structure_Flack 0.01(10)
_refine_ls_extinction_method none
_refine_ls_goodness_of_fit_ref 1.108
_refine_ls_hydrogen_treatment constr
_refine_ls_matrix_type full
_refine_ls_number_parameters 145
_refine_ls_number_reflns 2031
_refine_ls_number_restraints 0
_refine_ls_restrained_S_all 1.108
_refine_ls_R_factor_all 0.036
_refine_ls_R_factor_gt 0.032
_refine_ls_shift/su_max <0.001
_refine_ls_shift/su_mean 0.000
_refine_ls_structure_factor_coef Fsqd
_refine_ls_weighting_details 'calc w = 1/[\s^2^(Fo^2^)+(0.025P)^2^+0.351P] where P=(Fo^2^+2Fc^2^)/3'
_refine_ls_weighting_scheme calc
_refine_ls_wR_factor_gt 0.071
_refine_ls_wR_factor_ref 0.074
_reflns_number_gt 1878
_reflns_number_total 2031
_reflns_threshold_expression I>2\s(I)
_cod_data_source_file gg1137.cif
_cod_data_source_block I
_cod_depositor_comments
;
The following automatic conversions were performed:

'_exptl_crystal_density_meas' value 'not measured' was changed to '?'
- the value is perceived as not measured.

Automatic conversion script
Id: cif_fix_values 3008 2015-01-20 13:52:24Z robertas 
;
_cod_original_sg_symbol_Hall P2ac2ab
_cod_database_code 2013031
_cod_database_fobs_code 2013031

loop_
_symmetry_equiv_pos_as_xyz
'x, y, z'
'x+1/2, -y+1/2, -z'
'-x, y+1/2, -z+1/2'
'-x+1/2, -y, z+1/2'

loop_
_atom_site_label
_atom_site_fract_x
_atom_site_fract_y
_atom_site_fract_z
_atom_site_U_iso_or_equiv
_atom_site_adp_type
_atom_site_calc_flag
_atom_site_refinement_flags
_atom_site_occupancy
_atom_site_disorder_assembly
_atom_site_disorder_group
_atom_site_type_symbol
N1 0.3116(3) 0.60713(16) 0.08830(13) 0.0553(5) Uani d . 1 . . N
N2 0.3118(3) 0.69565(16) 0.13227(13) 0.0543(5) Uani d . 1 . . N
C3 0.1187(4) 0.75376(16) 0.13489(13) 0.0471(5) Uani d . 1 . . C
C4 -0.0883(4) 0.72428(18) 0.09355(15) 0.0521(6) Uani d . 1 . . C
H4 -0.2225 0.7649 0.0965 0.063 Uiso calc R 1 . . H
C5 -0.0889(4) 0.63475(19) 0.04888(15) 0.0524(6) Uani d . 1 . . C
H5 -0.2237 0.6124 0.0207 0.063 Uiso calc R 1 . . H
C6 0.1176(4) 0.57715(17) 0.04632(13) 0.0483(5) Uani d . 1 . . C
C31 0.1391(4) 0.84939(18) 0.18317(13) 0.0498(5) Uani d . 1 . . C
S32 0.38234(13) 0.87200(5) 0.24615(4) 0.0671(2) Uani d . 1 . . S
C33 0.2787(5) 0.9894(2) 0.27552(18) 0.0725(8) Uani d . 1 . . C
H33 0.3569 1.0335 0.3128 0.087 Uiso calc R 1 . . H
C34 0.0705(5) 1.0111(2) 0.23855(17) 0.0694(8) Uani d . 1 . . C
H34 -0.0107 1.0722 0.2470 0.083 Uiso calc R 1 . . H
C35 -0.0102(4) 0.9311(2) 0.18584(16) 0.0599(7) Uani d . 1 . . C
H35 -0.1514 0.9337 0.1558 0.072 Uiso calc R 1 . . H
C61 0.1365(4) 0.48103(18) -0.00077(15) 0.0531(5) Uani d . 1 . . C
S62 0.37223(14) 0.40039(6) 0.01553(5) 0.0761(2) Uani d . 1 . . S
C63 0.2746(6) 0.3178(2) -0.0612(2) 0.0821(9) Uani d . 1 . . C
H63 0.3512 0.2573 -0.0764 0.099 Uiso calc R 1 . . H
C64 0.0717(6) 0.3505(2) -0.0977(2) 0.0773(8) Uani d . 1 . . C
H64 -0.0068 0.3152 -0.1410 0.093 Uiso calc R 1 . . H
C65 -0.0064(5) 0.4436(2) -0.06284(18) 0.0628(7) Uani d . 1 . . C
H65 -0.1432 0.4765 -0.0806 0.075 Uiso calc R 1 . . H

loop_
_atom_site_aniso_label
_atom_site_aniso_U_11
_atom_site_aniso_U_22
_atom_site_aniso_U_33
_atom_site_aniso_U_12
_atom_site_aniso_U_13
_atom_site_aniso_U_23
N1 0.0393(10) 0.0613(12) 0.0652(12) 0.0015(9) -0.0072(9) 0.0050(11)
N2 0.0376(11) 0.0620(13) 0.0633(12) 0.0000(9) -0.0064(9) 0.0055(10)
C3 0.0363(11) 0.0588(13) 0.0463(11) 0.0000(12) 0.0017(11) 0.0133(10)
C4 0.0354(12) 0.0625(14) 0.0584(13) 0.0044(11) -0.0013(12) 0.0107(12)
C5 0.0341(12) 0.0659(15) 0.0574(13) -0.0060(12) -0.0064(10) 0.0119(12)
C6 0.0381(11) 0.0582(13) 0.0485(11) -0.0057(12) -0.0016(11) 0.0138(10)
C31 0.0387(11) 0.0658(14) 0.0449(11) -0.0013(12) 0.0013(11) 0.0073(10)
S32 0.0530(3) 0.0789(4) 0.0693(4) -0.0011(4) -0.0175(4) 0.0022(3)
C33 0.0720(18) 0.086(2) 0.0594(16) -0.0028(16) -0.0042(14) -0.0115(15)
C34 0.0666(18) 0.0801(18) 0.0615(16) 0.0107(14) 0.0080(14) -0.0154(14)
C35 0.0453(13) 0.0809(18) 0.0535(14) 0.0086(13) 0.0002(11) -0.0036(13)
C61 0.0447(12) 0.0572(13) 0.0573(13) -0.0053(12) -0.0004(13) 0.0122(11)
S62 0.0662(4) 0.0741(4) 0.0880(5) 0.0164(4) -0.0144(4) -0.0033(4)
C63 0.089(2) 0.0629(17) 0.095(2) 0.0041(16) 0.0030(19) -0.0075(16)
C64 0.084(2) 0.0679(17) 0.0804(19) -0.0096(16) -0.0086(17) -0.0042(16)
C65 0.0559(15) 0.0618(16) 0.0708(17) -0.0062(13) -0.0068(13) 0.0071(13)

loop_
_atom_type_symbol
_atom_type_description
_atom_type_scat_dispersion_real
_atom_type_scat_dispersion_imag
_atom_type_scat_source
C C 0.0033 0.0016 'International Tables Vol C Tables 4.2.6.8 and 6.1.1.4'
H H 0.0000 0.0000 'International Tables Vol C Tables 4.2.6.8 and 6.1.1.4'
N N 0.0061 0.0033 'International Tables Vol C Tables 4.2.6.8 and 6.1.1.4'
S S 0.1246 0.1234 'International Tables Vol C Tables 4.2.6.8 and 6.1.1.4'

loop_
_geom_angle_atom_site_label_1
_geom_angle_atom_site_label_2
_geom_angle_atom_site_label_3
_geom_angle
C6 N1 N2 120.02(19)
C3 N2 N1 120.18(19)
N2 C3 C4 121.6(2)
N2 C3 C31 115.8(2)
C4 C3 C31 122.6(2)
C5 C4 C3 118.3(2)
C4 C5 C6 118.4(2)
N1 C6 C5 121.5(2)
N1 C6 C61 115.8(2)
C5 C6 C61 122.7(2)
C35 C31 C3 129.3(2)
C35 C31 S32 110.47(18)
C3 C31 S32 120.22(18)
C33 S32 C31 91.64(13)
C34 C33 S32 112.2(2)
C33 C34 C35 112.5(3)
C31 C35 C34 113.2(2)
C65 C61 C6 128.7(2)
C65 C61 S62 110.68(19)
C6 C61 S62 120.57(18)
C63 S62 C61 91.63(14)
C64 C63 S62 111.9(3)
C63 C64 C65 112.4(3)
C61 C65 C64 113.4(3)
C3 C4 H4 120.86
C5 C4 H4 120.80
C4 C5 H5 120.83
C6 C5 H5 120.82
S32 C33 H33 123.87
C34 C33 H33 123.89
C33 C34 H34 123.79
C35 C34 H34 123.79
C31 C35 H35 123.46
C34 C35 H35 123.32
S62 C63 H63 124.14
C64 C63 H63 123.92
C63 C64 H64 123.86
C65 C64 H64 123.82
C61 C65 H65 123.25
C64 C65 H65 123.29

loop_
_geom_bond_atom_site_label_1
_geom_bond_atom_site_label_2
_geom_bond_site_symmetry_2
_geom_bond_distance
_geom_bond_publ_flag
N1 C6 . 1.340(3) ?
N1 N2 . 1.341(3) ?
N2 C3 . 1.334(3) ?
C3 C4 . 1.395(3) ?
C3 C31 . 1.459(3) ?
C4 C5 . 1.358(3) ?
C5 C6 . 1.394(3) ?
C6 C61 . 1.455(3) ?
C31 C35 . 1.362(3) ?
C31 S32 . 1.721(2) ?
S32 C33 . 1.702(3) ?
C33 C34 . 1.346(4) ?
C34 C35 . 1.403(4) ?
C61 C65 . 1.353(3) ?
C61 S62 . 1.722(2) ?
S62 C63 . 1.701(3) ?
C63 C64 . 1.354(4) ?
C64 C65 . 1.401(4) ?
C4 H4 . 0.93 ?
C5 H5 . 0.93 ?
C33 H33 . 0.93 ?
C34 H34 . 0.93 ?
C35 H35 . 0.93 ?
C63 H63 . 0.93 ?
C64 H64 . 0.93 ?
C65 H65 . 0.93 ?

loop_
_geom_torsion_atom_site_label_1
_geom_torsion_atom_site_label_2
_geom_torsion_atom_site_label_3
_geom_torsion_atom_site_label_4
_geom_torsion
C6 N1 N2 C3 0.5(3)
N1 N2 C3 C4 0.9(3)
N1 N2 C3 C31 -178.91(18)
N2 C3 C4 C5 -0.9(3)
C31 C3 C4 C5 178.82(19)
C3 C4 C5 C6 -0.3(3)
N2 N1 C6 C5 -1.7(3)
N2 N1 C6 C61 178.87(19)
C4 C5 C6 N1 1.6(3)
C4 C5 C6 C61 -179.0(2)
N2 C3 C31 C35 168.0(2)
C4 C3 C31 C35 -11.7(4)
N2 C3 C31 S32 -10.3(3)
C4 C3 C31 S32 169.93(18)
C35 C31 S32 C33 0.5(2)
C3 C31 S32 C33 179.16(19)
C31 S32 C33 C34 -0.7(2)
S32 C33 C34 C35 0.6(3)
C3 C31 C35 C34 -178.7(2)
S32 C31 C35 C34 -0.3(3)
C33 C34 C35 C31 -0.2(4)
N1 C6 C61 C65 -163.9(2)
C5 C6 C61 C65 16.7(4)
N1 C6 C61 S62 12.7(3)
C5 C6 C61 S62 -166.70(17)
C65 C61 S62 C63 -0.1(2)
C6 C61 S62 C63 -177.2(2)
C61 S62 C63 C64 0.2(3)
S62 C63 C64 C65 -0.2(4)
C6 C61 C65 C64 176.8(2)
S62 C61 C65 C64 -0.1(3)
C63 C64 C65 C61 0.2(4)

loop_
_cod_related_entry_id
_cod_related_entry_database
_cod_related_entry_code
1 ChemSpider 10533709
